data_4111079
loop_
_publ_author_name
'Eric Block'
'Evgeny V. Dikarev'
'Richard S. Glass'
'Jin Jin'
'Bo Li'
'Xiaojie Li'
'Shao-Zhong Zhang'

_publ_section_title
;
 Synthesis, Structure, and Chemistry of New, Mixed Group 14 and 16
 Heterocycles: Nucleophile-Induced Ring Contraction of Mesocyclic
 Dications
;
_journal_name_full 'Journal of the American Chemical Society'
_journal_page_first 14949
_journal_page_last 14961
_journal_paper_doi 10.1021/ja065037j
_journal_volume 128
_journal_year 2006
_chemical_formula_moiety
;
 'Rh2 (O2 C C F3)4 Se (C H2)2 Si (C H3)2'
;
_chemical_formula_sum 'C12 H10 F12 O8 Rh2 Se Si'
_chemical_formula_weight 823.07
_chemical_name_systematic
; 
 catena-((3,3-bis-methyl-1,3-selenasiletane)
 -dirhodium(ii)-tetratrifluoroacetate) 
;
_space_group_IT_number 2
_symmetry_cell_setting triclinic
_symmetry_space_group_name_Hall '-P 1'
_symmetry_space_group_name_H-M 'P -1'
_atom_sites_solution_hydrogens geom
_atom_sites_solution_primary direct
_atom_sites_solution_secondary difmap
_audit_creation_method SHELXL-97
_cell_angle_alpha 65.7790(10)
_cell_angle_beta 73.4060(10)
_cell_angle_gamma 80.7200(10)
_cell_formula_units_Z 2
_cell_length_a 9.5735(7)
_cell_length_b 11.3637(8)
_cell_length_c 13.0078(9)
_cell_measurement_reflns_used 250
_cell_measurement_temperature 213(2)
_cell_measurement_theta_max 27.54
_cell_measurement_theta_min 1.77
_cell_volume 1235.23(15)
_computing_cell_refinement 'SMART, SAINT'
_computing_data_collection SMART
_computing_data_reduction SAINT
_computing_molecular_graphics 'SHELXP-93 (Sheldrick, 1993)'
_computing_publication_material 'SHELXCIF-93 (Sheldrick, 1993)'
_computing_structure_refinement 'SHELXL-97 (Sheldrick, 1997)'
_computing_structure_solution 'SHELXS-97 (Sheldrick, 1990)'
_diffrn_ambient_temperature 213(2)
_diffrn_measured_fraction_theta_full 0.969
_diffrn_measured_fraction_theta_max 0.969
_diffrn_measurement_device_type 'Bruker SMART APEX CCD'
_diffrn_measurement_method '0.3 deg wide \w exposures'
_diffrn_radiation_monochromator graphite
_diffrn_radiation_source 'fine-focus sealed tube'
_diffrn_radiation_type MoK\a
_diffrn_radiation_wavelength 0.71073
_diffrn_reflns_av_R_equivalents 0.0184
_diffrn_reflns_av_sigmaI/netI 0.0303
_diffrn_reflns_limit_h_max 12
_diffrn_reflns_limit_h_min -12
_diffrn_reflns_limit_k_max 14
_diffrn_reflns_limit_k_min -14
_diffrn_reflns_limit_l_max 16
_diffrn_reflns_limit_l_min -16
_diffrn_reflns_number 10828
_diffrn_reflns_theta_full 27.54
_diffrn_reflns_theta_max 27.54
_diffrn_reflns_theta_min 1.77
_diffrn_standards_decay_% 0
_diffrn_standards_interval_count na
_diffrn_standards_interval_time na
_diffrn_standards_number 'none (area detector data)'
_exptl_absorpt_coefficient_mu 2.983
_exptl_absorpt_correction_T_max 0.7963
_exptl_absorpt_correction_T_min 0.6632
_exptl_absorpt_correction_type 'multi-scan (SADABS)'
_exptl_crystal_colour red-brown
_exptl_crystal_density_diffrn 2.213
_exptl_crystal_density_method none
_exptl_crystal_description block
_exptl_crystal_F_000 784
_exptl_crystal_size_max 0.15
_exptl_crystal_size_mid 0.13
_exptl_crystal_size_min 0.08
_refine_diff_density_max 1.569
_refine_diff_density_min -0.920
_refine_diff_density_rms 0.145
_refine_ls_extinction_coef na
_refine_ls_extinction_method none
_refine_ls_goodness_of_fit_ref 1.039
_refine_ls_hydrogen_treatment noref
_refine_ls_matrix_type full
_refine_ls_number_parameters 341
_refine_ls_number_reflns 5513
_refine_ls_number_restraints 72
_refine_ls_restrained_S_all 1.103
_refine_ls_R_factor_all 0.0555
_refine_ls_R_factor_gt 0.0436
_refine_ls_shift/su_max 0.001
_refine_ls_shift/su_mean 0.000
_refine_ls_structure_factor_coef Fsqd
_refine_ls_weighting_details 'calc w=1/[\s^2^(Fo^2^)+(0.0502P)^2^+6.3287P] where P=(Fo^2^+2Fc^2^)/3'
_refine_ls_weighting_scheme calc
_refine_ls_wR_factor_gt 0.1060
_refine_ls_wR_factor_ref 0.1138
_reflns_number_gt 4488
_reflns_number_total 5513
_reflns_threshold_expression >2sigma(I)
_cod_data_source_file ja065037jsi20060721_015341.cif
_cod_data_source_block C12H10F12O8Rh2SeSi_45a
_cod_database_code 4111079

loop_
_symmetry_equiv_pos_as_xyz
'x, y, z'
'-x, -y, -z'

loop_
_atom_site_label
_atom_site_type_symbol
_atom_site_fract_x
_atom_site_fract_y
_atom_site_fract_z
_atom_site_U_iso_or_equiv
_atom_site_adp_type
_atom_site_occupancy
_atom_site_symmetry_multiplicity
_atom_site_calc_flag
_atom_site_refinement_flags
_atom_site_disorder_assembly
_atom_site_disorder_group
Rh1 Rh 0.91284(4) 0.05047(4) 0.05978(4) 0.02436(12) Uani 1 1 d . . .
Rh2 Rh 0.56957(5) 0.05138(4) 0.40065(4) 0.02557(12) Uani 1 1 d . . .
O1 O 0.9576(5) 0.2241(4) -0.0750(4) 0.0370(10) Uani 1 1 d . A .
O2 O 1.0800(5) 0.0687(5) 0.1180(4) 0.0392(10) Uani 1 1 d . B .
O3 O 0.7576(5) 0.0281(5) -0.0084(4) 0.0416(11) Uani 1 1 d . . .
O4 O 0.8811(5) -0.1290(4) 0.1864(4) 0.0413(11) Uani 1 1 d . . .
O5 O 0.3837(5) 0.1576(4) 0.3654(4) 0.0397(10) Uani 1 1 d . C .
O6 O 0.5117(5) -0.0913(4) 0.3668(4) 0.0412(11) Uani 1 1 d . D .
O7 O 0.6187(5) 0.1863(4) 0.4478(4) 0.0434(11) Uani 1 1 d . . .
O8 O 0.7463(5) -0.0602(5) 0.4493(4) 0.0422(11) Uani 1 1 d . . .
C1 C 1.0481(7) 0.2217(6) -0.1651(5) 0.0386(14) Uani 1 1 d . . .
C2 C 1.2042(7) 0.0274(7) 0.0785(7) 0.0429(16) Uani 1 1 d . . .
C3 C 1.0739(10) 0.3567(9) -0.2666(8) 0.063(2) Uiso 1 1 d D A 1
F1 F 1.0988(19) 0.4420(12) -0.2273(11) 0.044(3) Uiso 0.40 1 d PD A 1
F2 F 1.1814(14) 0.3522(11) -0.3563(9) 0.038(2) Uiso 0.40 1 d PD A 1
F3 F 0.9501(14) 0.3943(17) -0.3044(16) 0.061(4) Uiso 0.40 1 d PD A 1
F1X F 1.153(2) 0.420(2) -0.237(2) 0.088(8) Uiso 0.30 1 d PD A 2
F2X F 1.129(2) 0.3509(18) -0.3699(13) 0.069(6) Uiso 0.30 1 d PD A 2
F3X F 0.949(2) 0.425(3) -0.278(2) 0.103(10) Uiso 0.30 1 d PD A 2
F1Y F 1.047(2) 0.4565(14) -0.2383(15) 0.055(5) Uiso 0.30 1 d PD A 3
F2Y F 1.2165(14) 0.3585(15) -0.3321(14) 0.050(5) Uiso 0.30 1 d PD A 3
F3Y F 0.988(3) 0.377(2) -0.335(2) 0.087(8) Uiso 0.30 1 d PD A 3
C4 C 1.3308(12) 0.0521(11) 0.1145(9) 0.080(3) Uiso 1 1 d D B 1
F4 F 1.4207(16) -0.0564(13) 0.1397(14) 0.035(3) Uiso 0.33 1 d PD B 1
F5 F 1.2841(16) 0.0727(19) 0.2152(13) 0.051(4) Uiso 0.33 1 d PD B 1
F6 F 1.400(3) 0.160(2) 0.035(2) 0.104(12) Uiso 0.33 1 d PD B 1
F4X F 1.4460(11) -0.0158(12) 0.1110(10) 0.024(2) Uiso 0.33 1 d PD B 2
F5X F 1.265(2) -0.006(2) 0.2467(13) 0.099(6) Uiso 0.33 1 d PD B 2
F6X F 1.336(4) 0.169(2) 0.112(3) 0.157(12) Uiso 0.33 1 d PD B 2
F4Y F 1.430(4) -0.039(3) 0.139(3) 0.150(17) Uiso 0.33 1 d PD B 3
F5Y F 1.2990(14) 0.1201(14) 0.1803(13) 0.039(3) Uiso 0.33 1 d PD B 3
F6Y F 1.3961(17) 0.1693(13) 0.0105(14) 0.042(4) Uiso 0.33 1 d PD B 3
C5 C 0.2712(7) 0.1380(7) 0.4473(6) 0.0439(16) Uani 1 1 d . . .
C6 C 0.4327(9) -0.1749(7) 0.4487(6) 0.0501(18) Uani 1 1 d . . .
C7 C 0.1326(11) 0.2207(10) 0.4136(8) 0.070(2) Uiso 1 1 d D C 1
F7 F 0.1489(13) 0.2922(14) 0.3047(8) 0.051(3) Uiso 0.40 1 d PD C 1
F8 F 0.0799(18) 0.2902(16) 0.4752(14) 0.075(4) Uiso 0.40 1 d PD C 1
F9 F 0.0284(18) 0.1357(14) 0.4379(19) 0.088(5) Uiso 0.40 1 d PD C 1
F7X F 0.167(2) 0.3338(17) 0.3327(19) 0.084(6) Uiso 0.30 1 d PD C 2
F8X F 0.0404(15) 0.2349(16) 0.5049(10) 0.038(3) Uiso 0.30 1 d PD C 2
F9X F 0.069(3) 0.156(2) 0.376(2) 0.090(7) Uiso 0.30 1 d PD C 2
F7Y F 0.1193(19) 0.236(2) 0.3152(13) 0.058(4) Uiso 0.30 1 d PD C 3
F8Y F 0.159(3) 0.3381(18) 0.408(2) 0.099(7) Uiso 0.30 1 d PD C 3
F9Y F 0.0122(18) 0.181(2) 0.4972(15) 0.074(5) Uiso 0.30 1 d PD C 3
C8 C 0.3894(13) -0.2777(12) 0.4140(11) 0.092(3) Uiso 1 1 d D D 1
F10 F 0.4862(16) -0.2964(17) 0.3308(14) 0.038(3) Uiso 0.33 1 d PD D 1
F11 F 0.261(2) -0.235(3) 0.383(3) 0.116(12) Uiso 0.33 1 d PD D 1
F12 F 0.361(3) -0.3910(15) 0.5100(12) 0.076(5) Uiso 0.33 1 d PD D 1
F10X F 0.4372(19) -0.2746(15) 0.3152(10) 0.056(4) Uiso 0.33 1 d PD D 2
F11X F 0.2599(19) -0.323(2) 0.470(2) 0.087(7) Uiso 0.33 1 d PD D 2
F12X F 0.473(2) -0.3915(18) 0.4819(18) 0.101(6) Uiso 0.33 1 d PD D 2
F10Y F 0.493(2) -0.331(2) 0.366(2) 0.098(9) Uiso 0.33 1 d PD D 3
F11Y F 0.280(2) -0.208(2) 0.350(2) 0.085(8) Uiso 0.33 1 d PD D 3
F12Y F 0.2927(17) -0.3595(14) 0.5040(11) 0.041(3) Uiso 0.33 1 d PD D 3
Se1 Se 0.72847(6) 0.15578(5) 0.19041(5) 0.02564(14) Uani 1 1 d . . .
C9 C 0.8250(7) 0.2967(6) 0.1888(6) 0.0345(13) Uani 1 1 d . . .
H9A H 0.8171 0.2937 0.2666 0.041 Uiso 1 1 calc R . .
H9B H 0.9269 0.3039 0.1438 0.041 Uiso 1 1 calc R . .
C10 C 0.6156(7) 0.2928(6) 0.0917(6) 0.0399(14) Uani 1 1 d . . .
H10A H 0.6412 0.2987 0.0113 0.048 Uiso 1 1 calc R . .
H10B H 0.5099 0.2881 0.1241 0.048 Uiso 1 1 calc R . .
Si1 Si 0.6964(2) 0.42194(17) 0.11006(17) 0.0383(4) Uani 1 1 d . . .
C11 C 0.7905(10) 0.5449(8) -0.0275(8) 0.066(2) Uani 1 1 d . . .
H11A H 0.8611 0.5026 -0.0731 0.099 Uiso 1 1 calc R . .
H11B H 0.8403 0.6004 -0.0108 0.099 Uiso 1 1 calc R . .
H11C H 0.7197 0.5964 -0.0709 0.099 Uiso 1 1 calc R . .
C12 C 0.5580(10) 0.4916(9) 0.2050(9) 0.068(2) Uani 1 1 d . . .
H12A H 0.5125 0.4224 0.2756 0.103 Uiso 1 1 calc R . .
H12B H 0.4843 0.5425 0.1645 0.103 Uiso 1 1 calc R . .
H12C H 0.6049 0.5464 0.2247 0.103 Uiso 1 1 calc R . .

loop_
_atom_site_aniso_label
_atom_site_aniso_U_11
_atom_site_aniso_U_22
_atom_site_aniso_U_33
_atom_site_aniso_U_23
_atom_site_aniso_U_13
_atom_site_aniso_U_12
Rh1 0.0221(2) 0.0281(2) 0.0236(2) -0.01355(17) -0.00125(15) -0.00119(16)
Rh2 0.0261(2) 0.0270(2) 0.0222(2) -0.01184(17) -0.00054(16) -0.00093(16)
O1 0.043(2) 0.030(2) 0.031(2) -0.0119(18) 0.0010(18) 0.0009(18)
O2 0.032(2) 0.053(3) 0.047(3) -0.033(2) -0.0149(19) 0.006(2)
O3 0.025(2) 0.060(3) 0.055(3) -0.040(3) -0.0102(19) 0.005(2)
O4 0.049(3) 0.033(2) 0.031(2) -0.0112(19) 0.0056(19) -0.003(2)
O5 0.037(2) 0.041(2) 0.031(2) -0.0094(19) -0.0041(18) 0.0059(19)
O6 0.056(3) 0.040(2) 0.029(2) -0.021(2) 0.003(2) -0.014(2)
O7 0.059(3) 0.038(2) 0.036(2) -0.020(2) 0.002(2) -0.019(2)
O8 0.028(2) 0.053(3) 0.035(2) -0.014(2) -0.0012(18) 0.006(2)
C1 0.045(4) 0.035(3) 0.031(3) -0.012(3) -0.001(3) -0.004(3)
C2 0.036(3) 0.052(4) 0.057(4) -0.036(4) -0.021(3) 0.010(3)
C5 0.038(3) 0.050(4) 0.036(4) -0.015(3) -0.006(3) 0.010(3)
C6 0.066(5) 0.048(4) 0.040(4) -0.026(3) 0.005(3) -0.019(4)
Se1 0.0249(3) 0.0266(3) 0.0234(3) -0.0119(2) 0.0008(2) -0.0017(2)
C9 0.031(3) 0.036(3) 0.039(3) -0.017(3) -0.004(2) -0.010(2)
C10 0.034(3) 0.045(4) 0.042(4) -0.016(3) -0.014(3) 0.002(3)
Si1 0.0398(9) 0.0277(8) 0.0434(10) -0.0135(8) -0.0047(8) -0.0012(7)
C11 0.062(5) 0.042(4) 0.067(6) 0.001(4) -0.003(4) -0.009(4)
C12 0.062(5) 0.064(5) 0.077(6) -0.042(5) -0.001(4) 0.012(4)

loop_
_atom_type_symbol
_atom_type_description
_atom_type_scat_dispersion_real
_atom_type_scat_dispersion_imag
_atom_type_scat_source
C C 0.0033 0.0016 'International Tables Vol C Tables 4.2.6.8 and 6.1.1.4'
H H 0.0000 0.0000 'International Tables Vol C Tables 4.2.6.8 and 6.1.1.4'
O O 0.0106 0.0060 'International Tables Vol C Tables 4.2.6.8 and 6.1.1.4'
F F 0.0171 0.0103 'International Tables Vol C Tables 4.2.6.8 and 6.1.1.4'
Si Si 0.0817 0.0704 'International Tables Vol C Tables 4.2.6.8 and 6.1.1.4'
Se Se -0.0929 2.2259 'International Tables Vol C Tables 4.2.6.8 and 6.1.1.4'
Rh Rh -1.1178 0.9187 'International Tables Vol C Tables 4.2.6.8 and 6.1.1.4'

loop_
_geom_angle_atom_site_label_1
_geom_angle_atom_site_label_2
_geom_angle_atom_site_label_3
_geom_angle
_geom_angle_site_symmetry_1
_geom_angle_site_symmetry_3
O2 Rh1 O3 175.38(17) . .
O2 Rh1 O4 90.0(2) . .
O3 Rh1 O4 90.6(2) . .
O2 Rh1 O1 89.40(19) . .
O3 Rh1 O1 89.6(2) . .
O4 Rh1 O1 175.39(17) . .
O2 Rh1 Rh1 87.95(12) . 2_755
O3 Rh1 Rh1 87.51(12) . 2_755
O4 Rh1 Rh1 87.39(13) . 2_755
O1 Rh1 Rh1 88.02(12) . 2_755
O2 Rh1 Se1 91.40(12) . .
O3 Rh1 Se1 93.15(12) . .
O4 Rh1 Se1 91.90(12) . .
O1 Rh1 Se1 92.69(12) . .
Rh1 Rh1 Se1 179.04(3) 2_755 .
O7 Rh2 O8 89.7(2) . .
O7 Rh2 O6 175.45(17) . .
O8 Rh2 O6 89.9(2) . .
O7 Rh2 O5 89.6(2) . .
O8 Rh2 O5 175.47(17) . .
O6 Rh2 O5 90.4(2) . .
O7 Rh2 Rh2 87.72(13) . 2_656
O8 Rh2 Rh2 87.96(12) . 2_656
O6 Rh2 Rh2 87.73(12) . 2_656
O5 Rh2 Rh2 87.54(12) . 2_656
O7 Rh2 Se1 92.16(12) . .
O8 Rh2 Se1 89.60(12) . .
O6 Rh2 Se1 92.37(12) . .
O5 Rh2 Se1 94.91(12) . .
Rh2 Rh2 Se1 177.55(3) 2_656 .
C1 O1 Rh1 116.6(4) . .
C2 O2 Rh1 117.4(4) . .
C2 O3 Rh1 117.6(4) 2_755 .
C1 O4 Rh1 117.7(4) 2_755 .
C5 O5 Rh2 117.6(4) . .
C6 O6 Rh2 117.3(4) . .
C6 O7 Rh2 117.5(4) 2_656 .
C5 O8 Rh2 117.5(4) 2_656 .
O4 C1 O1 130.3(6) 2_755 .
O4 C1 C3 115.5(6) 2_755 .
O1 C1 C3 114.3(6) . .
O3 C2 O2 129.5(6) 2_755 .
O3 C2 C4 113.5(7) 2_755 .
O2 C2 C4 116.9(7) . .
F2 C3 F1 111.2(11) . .
F2 C3 F3 107.2(12) . .
F1 C3 F3 109.3(13) . .
F2 C3 C1 112.5(8) . .
F1 C3 C1 109.9(9) . .
F3 C3 C1 106.7(9) . .
F6 C4 F4 114.0(16) . .
F6 C4 F5 105.3(16) . .
F4 C4 F5 104.8(12) . .
F6 C4 C2 112.0(15) . .
F4 C4 C2 109.1(10) . .
F5 C4 C2 111.3(10) . .
O8 C5 O5 129.5(6) 2_656 .
O8 C5 C7 115.7(6) 2_656 .
O5 C5 C7 114.8(6) . .
O6 C6 O7 129.8(6) . 2_656
O6 C6 C8 113.8(7) . .
O7 C6 C8 116.3(7) 2_656 .
F7 C7 F8 109.9(12) . .
F7 C7 F9 104.9(12) . .
F8 C7 F9 107.7(13) . .
F7 C7 C5 115.1(9) . .
F8 C7 C5 111.5(10) . .
F9 C7 C5 107.1(10) . .
F10 C8 F11 110.2(18) . .
F10 C8 F12 111.2(15) . .
F11 C8 F12 105.9(17) . .
F10 C8 C6 112.3(11) . .
F11 C8 C6 107.5(17) . .
F12 C8 C6 109.5(11) . .
C10 Se1 C9 85.8(3) . .
C10 Se1 Rh1 107.3(2) . .
C9 Se1 Rh1 107.59(18) . .
C10 Se1 Rh2 110.7(2) . .
C9 Se1 Rh2 105.86(19) . .
Rh1 Se1 Rh2 130.35(3) . .
C10 Se1 Si1 43.1(2) . .
C9 Se1 Si1 43.02(19) . .
Rh1 Se1 Si1 118.74(4) . .
Rh2 Se1 Si1 110.80(4) . .
Si1 C9 Se1 91.7(3) . .
Si1 C10 Se1 91.6(3) . .
C11 Si1 C12 113.4(4) . .
C11 Si1 C9 113.3(4) . .
C12 Si1 C9 113.1(4) . .
C11 Si1 C10 114.3(4) . .
C12 Si1 C10 110.4(4) . .
C9 Si1 C10 90.2(3) . .
C11 Si1 Se1 129.8(3) . .
C12 Si1 Se1 116.8(3) . .
C9 Si1 Se1 45.33(18) . .
C10 Si1 Se1 45.3(2) . .

loop_
_geom_bond_atom_site_label_1
_geom_bond_atom_site_label_2
_geom_bond_distance
_geom_bond_site_symmetry_2
Rh1 O2 2.026(4) .
Rh1 O3 2.030(4) .
Rh1 O4 2.031(4) .
Rh1 O1 2.038(4) .
Rh1 Rh1 2.4256(8) 2_755
Rh1 Se1 2.5901(7) .
Rh2 O7 2.029(4) .
Rh2 O8 2.033(4) .
Rh2 O6 2.036(4) .
Rh2 O5 2.038(4) .
Rh2 Rh2 2.4244(8) 2_656
Rh2 Se1 2.5970(7) .
O1 C1 1.250(7) .
O2 C2 1.252(8) .
O3 C2 1.252(8) 2_755
O4 C1 1.244(8) 2_755
O5 C5 1.254(8) .
O6 C6 1.245(8) .
O7 C6 1.254(8) 2_656
O8 C5 1.250(8) 2_656
C1 O4 1.244(8) 2_755
C1 C3 1.560(11) .
C2 O3 1.252(8) 2_755
C2 C4 1.520(12) .
C3 F2 1.330(12) .
C3 F1 1.345(12) .
C3 F3 1.352(13) .
C4 F6 1.358(17) .
C4 F4 1.362(14) .
C4 F5 1.362(15) .
C5 O8 1.250(8) 2_656
C5 C7 1.558(12) .
C6 O7 1.254(8) 2_656
C6 C8 1.562(14) .
C7 F7 1.289(12) .
C7 F8 1.297(13) .
C7 F9 1.381(14) .
C8 F10 1.275(15) .
C8 F11 1.361(17) .
C8 F12 1.374(16) .
Se1 C10 1.962(6) .
Se1 C9 1.964(6) .
Se1 Si1 2.7613(18) .
C9 Si1 1.885(7) .
C10 Si1 1.889(7) .
Si1 C11 1.844(8) .
Si1 C12 1.854(8) .

loop_
_geom_torsion_atom_site_label_1
_geom_torsion_atom_site_label_2
_geom_torsion_atom_site_label_3
_geom_torsion_atom_site_label_4
_geom_torsion
C9 Se1 C10 Si1 -6.7(3)
Se1 C10 Si1 C9 6.9(3)
C10 Si1 C9 Se1 -6.9(3)
Si1 C10 Se1 C9 -6.7(3)
Si1 C9 Se1 C10 6.7(3)
